data_4302207
loop_
_publ_author_name
'Chi Minh Tuong'
'Whitney K. Hammons'
'Ashley L. Howarth'
'Kelly E. Lutz'
'Ackim D. Maduvu'
'Laura B. Haysley'
'Brian R. T. Allred'
'Lenore K. Hoyt'
'Mark S. Mashuta'
'Mark E. Noble'

_publ_contact_author_address
;
Department of Chemistry
University of Louisville
2320 So. Brook St.
Louisville
KY 40292
USA
;
_publ_contact_author_email menoble@louisville.edu
_publ_contact_author_fax 502-852-8149
_publ_contact_author_name 'Mark E. Noble'
_publ_contact_author_phone 502-852-7296
_publ_section_title
;
Alkylation of a Dimolybdenum SO Bridge, Subsequent Reactions, and
Characterization of the Thioperoxide Bridge
;
_journal_name_full 'Inorganic Chemistry'
_journal_page_first 5027
_journal_page_last 5038
_journal_paper_doi 10.1021/ic9002093
_journal_volume 48
_journal_year 2009
_chemical_formula_moiety 'C26 H42 Mo2 N2 O7 P2 S6'
_chemical_formula_sum 'C26 H42 Mo2 N2 O7 P2 S6'
_chemical_formula_weight 940.80
_chemical_name_common
; 
 proximal [Mo~2~(NTo)~2~(S~2~P(OEt)~2~)~2~(O~2~CMe)S(SOEt)]
;
_chemical_name_systematic
; 
 (\m-acetato)(\m-ethoxythiolato)(\m-sulfido)bis(O,O'-diethyl
 dithiophosphato)bis(p-tolylimido)dimolybdenum(V), E isomer 
;
_space_group_IT_number 14
_symmetry_cell_setting monoclinic
_symmetry_space_group_name_Hall '-P 2ybc'
_symmetry_space_group_name_H-M 'P 1 21/c 1'
_atom_sites_solution_hydrogens geom
_atom_sites_solution_primary direct
_atom_sites_solution_secondary difmap
_audit_creation_method SHELXL-97
_audit_update_record
;
  May_17_2006 text and data added by Mark S. Mashuta
  Sept_23_2006 text and data added by Mark S. Mashuta
;
_cell_angle_alpha 90.00
_cell_angle_beta 97.819(2)
_cell_angle_gamma 90.00
_cell_formula_units_Z 4
_cell_length_a 20.448(2)
_cell_length_b 19.771(2)
_cell_length_c 9.4698(10)
_cell_measurement_reflns_used 5628
_cell_measurement_temperature 100(2)
_cell_measurement_theta_max 27.75
_cell_measurement_theta_min 2.29
_cell_volume 3792.8(7)
_computing_cell_refinement 'SAINT 6.36 (Bruker, 2002)'
_computing_data_collection 'SMART 5.628 (Bruker, 2002)'
_computing_data_reduction 'SAINT 6.36 (Bruker, 2002)'
_computing_molecular_graphics 'SHELXTL 6.12 (Bruker, 2001)'
_computing_publication_material 'SHELXTL 6.12 (Bruker, 2001)'
_computing_structure_refinement 'SHELXL-97 (Sheldrick, 1997)'
_computing_structure_solution 'SHELXS-90 (Sheldrick, 1990)'
_diffrn_ambient_temperature 100(2)
_diffrn_measured_fraction_theta_full 0.940
_diffrn_measured_fraction_theta_max 0.940
_diffrn_measurement_device_type 'SMART APEX CCD'
_diffrn_measurement_method '\w scans'
_diffrn_radiation_monochromator graphite
_diffrn_radiation_source 'normal-focus sealed tube'
_diffrn_radiation_type MoK\a
_diffrn_radiation_wavelength 0.71073
_diffrn_reflns_av_R_equivalents 0.0429
_diffrn_reflns_av_sigmaI/netI 0.0546
_diffrn_reflns_limit_h_max 26
_diffrn_reflns_limit_h_min -27
_diffrn_reflns_limit_k_max 25
_diffrn_reflns_limit_k_min -26
_diffrn_reflns_limit_l_max 12
_diffrn_reflns_limit_l_min -12
_diffrn_reflns_number 32090
_diffrn_reflns_theta_full 28.09
_diffrn_reflns_theta_max 28.09
_diffrn_reflns_theta_min 2.01
_diffrn_standards_decay_% <0.1
_diffrn_standards_interval_count 0
_diffrn_standards_interval_time 0
_diffrn_standards_number 0
_exptl_absorpt_coefficient_mu 1.118
_exptl_absorpt_correction_T_max 0.895
_exptl_absorpt_correction_T_min 0.733
_exptl_absorpt_correction_type multi-scan
_exptl_absorpt_process_details
;
SADABS; Sheldrick, (1996).
;
_exptl_crystal_colour red-orange
_exptl_crystal_density_diffrn 1.648
_exptl_crystal_density_meas ?
_exptl_crystal_density_method .
_exptl_crystal_description prism
_exptl_crystal_F_000 1912
_exptl_crystal_size_max 0.35
_exptl_crystal_size_mid 0.25
_exptl_crystal_size_min 0.15
_refine_diff_density_max 1.018
_refine_diff_density_min -0.559
_refine_diff_density_rms 0.123
_refine_ls_extinction_method none
_refine_ls_goodness_of_fit_ref 1.060
_refine_ls_hydrogen_treatment constr
_refine_ls_matrix_type full
_refine_ls_number_parameters 423
_refine_ls_number_reflns 8687
_refine_ls_number_restraints 1
_refine_ls_restrained_S_all 1.059
_refine_ls_R_factor_all 0.0810
_refine_ls_R_factor_gt 0.0510
_refine_ls_shift/su_max 0.025
_refine_ls_shift/su_mean 0.002
_refine_ls_structure_factor_coef Fsqd
_refine_ls_weighting_details 'calc w=1/[\s^2^(Fo^2^)+(0.0250P)^2^+18.2069P] where P=(Fo^2^+2Fc^2^)/3'
_refine_ls_weighting_scheme calc
_refine_ls_wR_factor_gt 0.1085
_refine_ls_wR_factor_ref 0.1174
_reflns_number_gt 6193
_reflns_number_total 8687
_reflns_threshold_expression I>2\s(I)
_cod_data_source_file ic9002093_si_002_2.cif
_cod_data_source_block 2
_cod_depositor_comments
;
The following automatic conversions were performed:
'_symmetry_cell_setting' value 'Monoclinic' changed to 'monoclinic'
according to '/home/saulius/struct/CIF-dictionaries/cif_core.dic'
dictionary named 'cif_core.dic' version 2.4.1 from 2010-06-29.

Automatic conversion script
Id: cif_fix_enum 1527 2010-12-29 10:47:43Z saulius 
;
_cod_original_sg_symbol_H-M 'P 21/c'
_cod_database_code 4302207

loop_
_symmetry_equiv_pos_as_xyz
'x, y, z'
'-x, y+1/2, -z+1/2'
'-x, -y, -z'
'x, -y-1/2, z-1/2'

loop_
_atom_site_label
_atom_site_type_symbol
_atom_site_fract_x
_atom_site_fract_y
_atom_site_fract_z
_atom_site_U_iso_or_equiv
_atom_site_adp_type
_atom_site_occupancy
_atom_site_symmetry_multiplicity
_atom_site_calc_flag
_atom_site_refinement_flags
_atom_site_disorder_assembly
_atom_site_disorder_group
Mo1 Mo 0.30791(2) 0.42516(2) 0.56925(4) 0.02575(11) Uani 1 1 d . . .
Mo2 Mo 0.17583(2) 0.42197(2) 0.42952(4) 0.02400(11) Uani 1 1 d . . .
S1 S 0.27531(6) 0.41074(6) 0.31594(12) 0.0254(3) Uani 1 1 d . . .
S2 S 0.21081(6) 0.42133(7) 0.67710(13) 0.0315(3) Uani 1 1 d . . .
S3 S 0.36388(7) 0.40220(8) 0.81816(14) 0.0390(3) Uani 1 1 d . . .
S4 S 0.42483(7) 0.39394(7) 0.52505(14) 0.0323(3) Uani 1 1 d . . .
S5 S 0.06496(7) 0.39151(7) 0.49972(14) 0.0315(3) Uani 1 1 d . . .
S6 S 0.11193(6) 0.38519(7) 0.19121(13) 0.0304(3) Uani 1 1 d . . .
P1 P 0.44738(7) 0.38686(8) 0.73592(15) 0.0343(3) Uani 1 1 d . . .
P2 P 0.03609(7) 0.36609(7) 0.29635(14) 0.0289(3) Uani 1 1 d . . .
O1 O 0.29823(17) 0.31491(17) 0.5469(4) 0.0327(8) Uani 1 1 d . . .
O2 O 0.19513(17) 0.31253(16) 0.4354(4) 0.0321(8) Uani 1 1 d . . .
O3 O 0.50607(18) 0.4357(2) 0.7966(4) 0.0413(9) Uani 1 1 d . . .
O4 O 0.4821(2) 0.3188(2) 0.7896(5) 0.0486(11) Uani 1 1 d . . .
O5 O -0.02990(17) 0.40144(17) 0.2291(4) 0.0331(8) Uani 1 1 d . . .
O6 O 0.00892(17) 0.29192(17) 0.2789(4) 0.0340(8) Uani 1 1 d . . .
O7 O 0.2925(2) 0.48170(18) 0.2336(4) 0.0385(9) Uani 1 1 d . . .
N1 N 0.3202(2) 0.5116(2) 0.5581(4) 0.0297(9) Uani 1 1 d . . .
N2 N 0.1661(2) 0.5086(2) 0.4065(4) 0.0269(9) Uani 1 1 d . . .
C1 C 0.3324(2) 0.5804(3) 0.5391(5) 0.0289(11) Uani 1 1 d . . .
C2 C 0.3721(3) 0.6014(3) 0.4384(6) 0.0370(13) Uani 1 1 d . . .
H2 H 0.3902 0.5689 0.3808 0.044 Uiso 1 1 calc R . .
C3 C 0.3851(3) 0.6690(3) 0.4228(7) 0.0415(14) Uani 1 1 d . . .
H3 H 0.4122 0.6827 0.3539 0.050 Uiso 1 1 calc R . .
C4 C 0.3597(3) 0.7174(3) 0.5050(7) 0.0416(14) Uani 1 1 d . . .
C5 C 0.3209(3) 0.6965(3) 0.6044(6) 0.0442(16) Uani 1 1 d . . .
H5 H 0.3039 0.7294 0.6627 0.053 Uiso 1 1 calc R . .
C6 C 0.3057(3) 0.6279(3) 0.6224(6) 0.0376(13) Uani 1 1 d . . .
H6 H 0.2779 0.6145 0.6900 0.045 Uiso 1 1 calc R . .
C7 C 0.3735(3) 0.7923(3) 0.4878(8) 0.0579(19) Uani 1 1 d . . .
H7A H 0.3320 0.8161 0.4564 0.087 Uiso 1 1 calc R . .
H7B H 0.4037 0.7982 0.4166 0.087 Uiso 1 1 calc R . .
H7C H 0.3938 0.8109 0.5793 0.087 Uiso 1 1 calc R . .
C8 C 0.1620(2) 0.5789(2) 0.4022(5) 0.0263(10) Uani 1 1 d . . .
C9 C 0.1935(3) 0.6161(3) 0.3058(6) 0.0338(12) Uani 1 1 d . . .
H9 H 0.2165 0.5937 0.2387 0.041 Uiso 1 1 calc R . .
C10 C 0.1908(3) 0.6853(3) 0.3087(6) 0.0322(12) Uani 1 1 d . . .
H10 H 0.2117 0.7105 0.2421 0.039 Uiso 1 1 calc R . .
C11 C 0.1583(2) 0.7195(2) 0.4070(5) 0.0297(11) Uani 1 1 d . . .
C12 C 0.1261(3) 0.6817(3) 0.5002(5) 0.0329(12) Uani 1 1 d . . .
H12 H 0.1022 0.7042 0.5657 0.039 Uiso 1 1 calc R . .
C13 C 0.1282(2) 0.6120(3) 0.4991(5) 0.0297(11) Uani 1 1 d . . .
H13 H 0.1066 0.5868 0.5645 0.036 Uiso 1 1 calc R . .
C14 C 0.1577(3) 0.7962(3) 0.4096(6) 0.0392(13) Uani 1 1 d . . .
H14A H 0.1252 0.8130 0.3319 0.059 Uiso 1 1 calc R . .
H14B H 0.2016 0.8133 0.3976 0.059 Uiso 1 1 calc R . .
H14C H 0.1459 0.8118 0.5011 0.059 Uiso 1 1 calc R . .
C17 C 0.5098(3) 0.5053(3) 0.7496(7) 0.0481(15) Uani 1 1 d . . .
H15A H 0.4971 0.5069 0.6449 0.058 Uiso 1 1 calc R . .
H15B H 0.5561 0.5208 0.7705 0.058 Uiso 1 1 calc R . .
C18 C 0.4662(4) 0.5538(4) 0.8183(7) 0.0613(19) Uani 1 1 d . . .
H16A H 0.4201 0.5396 0.7964 0.092 Uiso 1 1 calc R . .
H16B H 0.4713 0.5995 0.7811 0.092 Uiso 1 1 calc R . .
H16C H 0.4792 0.5537 0.9218 0.092 Uiso 1 1 calc R . .
C19a C 0.4480(5) 0.2563(4) 0.8116(11) 0.056(2) Uani 0.80 1 d P . .
H17A H 0.4067 0.2668 0.8505 0.067 Uiso 0.80 1 calc PR . .
H17B H 0.4760 0.2286 0.8831 0.067 Uiso 0.80 1 calc PR . .
C20a C 0.4325(5) 0.2174(5) 0.6831(11) 0.063(3) Uani 0.80 1 d P . .
H18A H 0.4002 0.2421 0.6162 0.095 Uiso 0.80 1 calc PR . .
H18B H 0.4139 0.1737 0.7058 0.095 Uiso 0.80 1 calc PR . .
H18C H 0.4727 0.2100 0.6396 0.095 Uiso 0.80 1 calc PR . .
C17B C 0.432(3) 0.257(3) 0.728(8) 0.08(3) Uiso 0.20 1 d PD . .
H17C H 0.4000 0.2464 0.7956 0.147 Uiso 0.20 1 calc PR . .
H17D H 0.4066 0.2690 0.6344 0.147 Uiso 0.20 1 calc PR . .
C18B C 0.478(2) 0.1989(18) 0.715(4) 0.061(10) Uiso 0.20 1 d PD . .
H18D H 0.4968 0.2031 0.6258 0.091 Uiso 0.20 1 calc PR . .
H18E H 0.4534 0.1562 0.7148 0.091 Uiso 0.20 1 calc PR . .
H18F H 0.5132 0.1994 0.7958 0.091 Uiso 0.20 1 calc PR . .
C21 C -0.0340(3) 0.4744(3) 0.2067(7) 0.0406(14) Uani 1 1 d . . .
H19A H 0.0037 0.4906 0.1606 0.049 Uiso 1 1 calc R . .
H19B H -0.0337 0.4984 0.2987 0.049 Uiso 1 1 calc R . .
C22 C -0.0981(3) 0.4866(3) 0.1116(7) 0.0486(16) Uani 1 1 d . . .
H20A H -0.0977 0.4623 0.0216 0.073 Uiso 1 1 calc R . .
H20B H -0.1035 0.5351 0.0926 0.073 Uiso 1 1 calc R . .
H20C H -0.1348 0.4702 0.1589 0.073 Uiso 1 1 calc R . .
C23 C 0.0503(3) 0.2336(3) 0.3268(7) 0.0444(15) Uani 1 1 d . . .
H21A H 0.0787 0.2444 0.4172 0.053 Uiso 1 1 calc R . .
H21B H 0.0790 0.2217 0.2544 0.053 Uiso 1 1 calc R . .
C24 C 0.0056(3) 0.1759(3) 0.3482(7) 0.0456(15) Uani 1 1 d . . .
H22A H -0.0217 0.1876 0.4221 0.068 Uiso 1 1 calc R . .
H22B H 0.0321 0.1357 0.3779 0.068 Uiso 1 1 calc R . .
H22C H -0.0230 0.1663 0.2587 0.068 Uiso 1 1 calc R . .
C15 C 0.2458(3) 0.2834(3) 0.4970(5) 0.0301(11) Uani 1 1 d . . .
C16 C 0.2450(3) 0.2081(3) 0.5046(6) 0.0366(12) Uani 1 1 d . . .
H24A H 0.2149 0.1937 0.5710 0.055 Uiso 1 1 calc R . .
H24B H 0.2896 0.1915 0.5381 0.055 Uiso 1 1 calc R . .
H24C H 0.2300 0.1896 0.4098 0.055 Uiso 1 1 calc R . .
C32 C 0.2684(3) 0.4799(3) 0.0837(6) 0.0475(16) Uani 1 1 d . . .
H25A H 0.2196 0.4805 0.0690 0.057 Uiso 1 1 calc R . .
H25B H 0.2834 0.4379 0.0409 0.057 Uiso 1 1 calc R . .
C33 C 0.2946(4) 0.5405(3) 0.0147(7) 0.0553(18) Uani 1 1 d . . .
H26A H 0.2841 0.5815 0.0652 0.083 Uiso 1 1 calc R . .
H26B H 0.2743 0.5432 -0.0850 0.083 Uiso 1 1 calc R . .
H26C H 0.3426 0.5365 0.0188 0.083 Uiso 1 1 calc R . .

loop_
_atom_site_aniso_label
_atom_site_aniso_U_11
_atom_site_aniso_U_22
_atom_site_aniso_U_33
_atom_site_aniso_U_23
_atom_site_aniso_U_13
_atom_site_aniso_U_12
Mo1 0.0311(2) 0.0261(2) 0.0198(2) -0.00114(18) 0.00241(16) -0.00173(18)
Mo2 0.0299(2) 0.0202(2) 0.0220(2) 0.00061(17) 0.00395(16) 0.00061(18)
S1 0.0319(6) 0.0218(6) 0.0220(6) 0.0010(5) 0.0018(5) -0.0022(5)
S2 0.0376(7) 0.0334(7) 0.0237(6) -0.0039(6) 0.0054(5) -0.0018(6)
S3 0.0397(8) 0.0543(9) 0.0225(6) 0.0023(6) 0.0025(6) -0.0050(7)
S4 0.0334(7) 0.0379(7) 0.0259(6) 0.0013(6) 0.0051(5) 0.0023(6)
S5 0.0356(7) 0.0320(7) 0.0279(7) 0.0010(5) 0.0079(5) -0.0020(6)
S6 0.0340(7) 0.0334(7) 0.0234(6) 0.0005(5) 0.0025(5) 0.0011(5)
P1 0.0340(8) 0.0381(8) 0.0297(7) 0.0067(6) -0.0003(6) -0.0018(6)
P2 0.0319(7) 0.0246(6) 0.0294(7) 0.0016(5) 0.0018(5) 0.0024(5)
O1 0.033(2) 0.0292(19) 0.034(2) 0.0009(16) -0.0017(16) 0.0032(16)
O2 0.034(2) 0.0195(17) 0.040(2) 0.0017(15) -0.0033(16) 0.0013(15)
O3 0.040(2) 0.047(2) 0.035(2) 0.0076(18) -0.0041(17) -0.0059(18)
O4 0.046(2) 0.044(2) 0.055(3) 0.021(2) 0.000(2) 0.0021(19)
O5 0.033(2) 0.0268(18) 0.038(2) 0.0038(15) -0.0007(16) 0.0060(15)
O6 0.034(2) 0.0241(18) 0.042(2) -0.0026(16) -0.0014(16) 0.0017(15)
O7 0.059(3) 0.029(2) 0.028(2) 0.0010(16) 0.0071(18) -0.0059(18)
N1 0.031(2) 0.031(2) 0.026(2) -0.0093(18) 0.0014(18) -0.0026(18)
N2 0.027(2) 0.024(2) 0.029(2) 0.0001(17) 0.0031(17) -0.0009(17)
C1 0.028(3) 0.025(2) 0.033(3) -0.007(2) 0.001(2) 0.000(2)
C2 0.033(3) 0.032(3) 0.047(3) -0.004(3) 0.008(2) 0.000(2)
C3 0.033(3) 0.036(3) 0.055(4) -0.001(3) 0.003(3) -0.007(2)
C4 0.037(3) 0.032(3) 0.050(4) -0.001(3) -0.014(3) 0.002(2)
C5 0.053(4) 0.030(3) 0.042(3) -0.016(3) -0.016(3) 0.021(3)
C6 0.035(3) 0.044(3) 0.032(3) -0.006(3) -0.001(2) 0.005(3)
C7 0.057(4) 0.030(3) 0.079(5) -0.004(3) -0.018(4) -0.005(3)
C8 0.026(2) 0.023(2) 0.028(3) 0.003(2) -0.0024(19) 0.001(2)
C9 0.040(3) 0.032(3) 0.032(3) -0.002(2) 0.012(2) 0.003(2)
C10 0.036(3) 0.027(3) 0.034(3) 0.006(2) 0.009(2) 0.000(2)
C11 0.031(3) 0.021(2) 0.034(3) 0.002(2) -0.007(2) 0.002(2)
C12 0.036(3) 0.034(3) 0.028(3) -0.003(2) 0.001(2) 0.011(2)
C13 0.033(3) 0.030(3) 0.027(3) 0.005(2) 0.008(2) 0.002(2)
C14 0.049(3) 0.024(3) 0.042(3) 0.002(2) -0.002(3) 0.006(2)
C17 0.058(4) 0.042(3) 0.044(4) -0.009(3) 0.006(3) -0.012(3)
C18 0.081(5) 0.056(4) 0.044(4) -0.009(3) -0.001(3) 0.005(4)
C19a 0.065(6) 0.036(5) 0.070(7) 0.005(4) 0.019(5) -0.007(4)
C20a 0.067(6) 0.040(5) 0.084(7) 0.011(5) 0.013(5) 0.006(5)
C21 0.047(3) 0.027(3) 0.049(4) 0.009(3) 0.010(3) 0.003(2)
C22 0.051(4) 0.042(3) 0.052(4) 0.017(3) 0.003(3) 0.009(3)
C23 0.037(3) 0.028(3) 0.065(4) -0.003(3) -0.002(3) 0.007(2)
C24 0.053(4) 0.035(3) 0.047(4) 0.011(3) -0.002(3) 0.000(3)
C15 0.037(3) 0.027(2) 0.027(3) 0.003(2) 0.008(2) 0.002(2)
C16 0.039(3) 0.025(3) 0.046(3) 0.006(2) 0.005(3) 0.001(2)
C32 0.073(4) 0.044(3) 0.026(3) 0.005(3) 0.007(3) -0.007(3)
C33 0.094(5) 0.037(3) 0.042(4) 0.007(3) 0.033(4) 0.006(3)

loop_
_atom_type_symbol
_atom_type_description
_atom_type_scat_dispersion_real
_atom_type_scat_dispersion_imag
_atom_type_scat_source
C C 0.0033 0.0016 'International Tables Vol C Tables 4.2.6.8 and 6.1.1.4'
H H 0.0000 0.0000 'International Tables Vol C Tables 4.2.6.8 and 6.1.1.4'
N N 0.0061 0.0033 'International Tables Vol C Tables 4.2.6.8 and 6.1.1.4'
O O 0.0106 0.0060 'International Tables Vol C Tables 4.2.6.8 and 6.1.1.4'
P P 0.1023 0.0942 'International Tables Vol C Tables 4.2.6.8 and 6.1.1.4'
S S 0.1246 0.1234 'International Tables Vol C Tables 4.2.6.8 and 6.1.1.4'
Mo Mo -1.6832 0.6857 'International Tables Vol C Tables 4.2.6.8 and 6.1.1.4'

loop_
_geom_angle_atom_site_label_1
_geom_angle_atom_site_label_2
_geom_angle_atom_site_label_3
_geom_angle
_geom_angle_site_symmetry_1
_geom_angle_site_symmetry_3
_geom_angle_publ_flag
N1 Mo1 O1 170.05(17) . . no
N1 Mo1 S2 101.32(14) . . no
O1 Mo1 S2 86.53(10) . . no
N1 Mo1 S1 94.52(14) . . no
O1 Mo1 S1 77.20(10) . . no
S2 Mo1 S1 106.96(5) . . no
N1 Mo1 S3 100.57(14) . . no
O1 Mo1 S3 86.26(10) . . no
S2 Mo1 S3 83.73(5) . . no
S1 Mo1 S3 159.49(5) . . no
N1 Mo1 S4 94.66(14) . . no
O1 Mo1 S4 79.56(10) . . no
S2 Mo1 S4 157.72(5) . . no
S1 Mo1 S4 86.95(4) . . no
S3 Mo1 S4 78.10(5) . . no
N1 Mo1 Mo2 97.49(14) . . no
O1 Mo1 Mo2 82.28(9) . . no
S2 Mo1 Mo2 52.93(3) . . no
S1 Mo1 Mo2 54.49(3) . . no
S3 Mo1 Mo2 135.57(4) . . no
S4 Mo1 Mo2 140.22(3) . . no
N2 Mo2 O2 172.72(17) . . no
N2 Mo2 S2 98.31(14) . . no
O2 Mo2 S2 86.58(10) . . no
N2 Mo2 S1 97.04(14) . . no
O2 Mo2 S1 76.34(10) . . no
S2 Mo2 S1 106.26(5) . . no
N2 Mo2 S5 100.22(14) . . no
O2 Mo2 S5 85.58(10) . . no
S2 Mo2 S5 84.17(5) . . no
S1 Mo2 S5 158.32(4) . . no
N2 Mo2 S6 97.70(14) . . no
O2 Mo2 S6 79.10(10) . . no
S2 Mo2 S6 157.96(5) . . no
S1 Mo2 S6 86.65(4) . . no
S5 Mo2 S6 78.15(4) . . no
N2 Mo2 Mo1 97.00(13) . . no
O2 Mo2 Mo1 81.61(9) . . no
S2 Mo2 Mo1 52.86(3) . . no
S1 Mo2 Mo1 53.85(3) . . no
S5 Mo2 Mo1 135.59(4) . . no
S6 Mo2 Mo1 139.21(3) . . no
O7 S1 Mo1 108.54(14) . . no
O7 S1 Mo2 111.85(15) . . no
Mo1 S1 Mo2 71.66(4) . . no
Mo1 S2 Mo2 74.21(4) . . no
P1 S3 Mo1 88.06(6) . . no
P1 S4 Mo1 86.96(6) . . no
P2 S5 Mo2 87.96(6) . . no
P2 S6 Mo2 87.24(6) . . no
O4 P1 O3 96.8(2) . . no
O4 P1 S4 114.63(19) . . no
O3 P1 S4 112.39(16) . . no
O4 P1 S3 112.10(18) . . no
O3 P1 S3 114.34(17) . . no
S4 P1 S3 106.68(8) . . no
O6 P2 O5 95.77(19) . . no
O6 P2 S6 114.43(16) . . no
O5 P2 S6 113.37(15) . . no
O6 P2 S5 112.99(16) . . no
O5 P2 S5 113.70(15) . . no
S6 P2 S5 106.62(8) . . no
C15 O1 Mo1 125.5(3) . . no
C15 O2 Mo2 126.6(3) . . no
C17 O3 P1 122.3(4) . . no
C19a O4 P1 125.0(5) . . no
P1 O4 C17B 106.6(18) . . no
C21 O5 P2 121.8(3) . . no
C23 O6 P2 121.4(3) . . no
C32 O7 S1 112.0(3) . . no
C1 N1 Mo1 175.4(4) . . no
C8 N2 Mo2 174.0(4) . . no
C6 C1 N1 119.7(5) . . no
C6 C1 C2 119.9(5) . . no
N1 C1 C2 120.4(5) . . no
C3 C2 C1 120.1(5) . . no
C3 C2 H2 120.0 . . no
C1 C2 H2 120.0 . . no
C2 C3 C4 121.3(6) . . no
C2 C3 H3 119.3 . . no
C4 C3 H3 119.3 . . no
C5 C4 C3 118.4(5) . . no
C5 C4 C7 120.0(6) . . no
C3 C4 C7 121.7(6) . . no
C4 C5 C6 122.0(5) . . no
C4 C5 H5 119.0 . . no
C6 C5 H5 119.0 . . no
C1 C6 C5 118.3(5) . . no
C1 C6 H6 120.9 . . no
C5 C6 H6 120.9 . . no
C4 C7 H7A 109.5 . . no
C4 C7 H7B 109.5 . . no
H7A C7 H7B 109.5 . . no
C4 C7 H7C 109.5 . . no
H7A C7 H7C 109.5 . . no
H7B C7 H7C 109.5 . . no
C13 C8 N2 119.1(4) . . no
C13 C8 C9 120.0(5) . . no
N2 C8 C9 120.9(4) . . no
C10 C9 C8 119.3(5) . . no
C10 C9 H9 120.3 . . no
C8 C9 H9 120.3 . . no
C9 C10 C11 121.6(5) . . no
C9 C10 H10 119.2 . . no
C11 C10 H10 119.2 . . no
C12 C11 C10 118.3(5) . . no
C12 C11 C14 121.5(5) . . no
C10 C11 C14 120.2(5) . . no
C13 C12 C11 121.0(5) . . no
C13 C12 H12 119.5 . . no
C11 C12 H12 119.5 . . no
C12 C13 C8 119.7(5) . . no
C12 C13 H13 120.1 . . no
C8 C13 H13 120.1 . . no
C11 C14 H14A 109.5 . . no
C11 C14 H14B 109.5 . . no
H14A C14 H14B 109.5 . . no
C11 C14 H14C 109.5 . . no
H14A C14 H14C 109.5 . . no
H14B C14 H14C 109.5 . . no
O3 C17 C18 114.3(5) . . no
O3 C17 H15A 108.7 . . no
C18 C17 H15A 108.7 . . no
O3 C17 H15B 108.7 . . no
C18 C17 H15B 108.7 . . no
H15A C17 H15B 107.6 . . no
C17 C18 H16A 109.5 . . no
C17 C18 H16B 109.5 . . no
H16A C18 H16B 109.5 . . no
C17 C18 H16C 109.5 . . no
H16A C18 H16C 109.5 . . no
H16B C18 H16C 109.5 . . no
O4 C19a C20a 113.0(8) . . no
O4 C19a H17A 109.0 . . no
C20a C19a H17A 109.0 . . no
O4 C19a H17B 109.0 . . no
C20a C19a H17B 109.0 . . no
H17A C19a H17B 107.8 . . no
C19a C20a H18A 109.5 . . no
C19a C20a H18B 109.5 . . no
H18A C20a H18B 109.5 . . no
C19a C20a H18C 109.5 . . no
H18A C20a H18C 109.5 . . no
H18B C20a H18C 109.5 . . no
C18B C17B O4 103(4) . . no
C18B C17B H17C 111.2 . . no
O4 C17B H17C 111.2 . . no
C18B C17B H17D 111.2 . . no
O4 C17B H17D 111.2 . . no
H17C C17B H17D 109.1 . . no
C17B C18B H18D 109.5 . . no
C17B C18B H18E 109.5 . . no
H18D C18B H18E 109.5 . . no
C17B C18B H18F 109.5 . . no
H18D C18B H18F 109.5 . . no
H18E C18B H18F 109.5 . . no
O5 C21 C22 105.8(5) . . no
O5 C21 H19A 110.6 . . no
C22 C21 H19A 110.6 . . no
O5 C21 H19B 110.6 . . no
C22 C21 H19B 110.6 . . no
H19A C21 H19B 108.7 . . no
C21 C22 H20A 109.5 . . no
C21 C22 H20B 109.5 . . no
H20A C22 H20B 109.5 . . no
C21 C22 H20C 109.5 . . no
H20A C22 H20C 109.5 . . no
H20B C22 H20C 109.5 . . no
O6 C23 C24 107.8(5) . . no
O6 C23 H21A 110.1 . . no
C24 C23 H21A 110.1 . . no
O6 C23 H21B 110.1 . . no
C24 C23 H21B 110.2 . . no
H21A C23 H21B 108.5 . . no
C23 C24 H22A 109.5 . . no
C23 C24 H22B 109.5 . . no
H22A C24 H22B 109.5 . . no
C23 C24 H22C 109.5 . . no
H22A C24 H22C 109.5 . . no
H22B C24 H22C 109.5 . . no
O2 C15 O1 123.2(5) . . no
O2 C15 C16 117.7(5) . . no
O1 C15 C16 119.0(5) . . no
C15 C16 H24A 109.5 . . no
C15 C16 H24B 109.5 . . no
H24A C16 H24B 109.5 . . no
C15 C16 H24C 109.5 . . no
H24A C16 H24C 109.5 . . no
H24B C16 H24C 109.5 . . no
O7 C32 C33 108.4(5) . . no
O7 C32 H25A 110.0 . . no
C33 C32 H25A 110.0 . . no
O7 C32 H25B 110.0 . . no
C33 C32 H25B 110.0 . . no
H25A C32 H25B 108.4 . . no
C32 C33 H26A 109.5 . . no
C32 C33 H26B 109.5 . . no
H26A C33 H26B 109.5 . . no
C32 C33 H26C 109.5 . . no
H26A C33 H26C 109.5 . . no
H26B C33 H26C 109.5 . . no

loop_
_geom_bond_atom_site_label_1
_geom_bond_atom_site_label_2
_geom_bond_distance
_geom_bond_site_symmetry_2
_geom_bond_publ_flag
Mo1 N1 1.732(4) . no
Mo1 O1 2.196(3) . no
Mo1 S2 2.3543(14) . no
Mo1 S1 2.4176(13) . no
Mo1 S3 2.5175(14) . no
Mo1 S4 2.5580(14) . no
Mo1 Mo2 2.8419(7) . no
Mo2 N2 1.734(4) . no
Mo2 O2 2.199(3) . no
Mo2 S2 2.3564(13) . no
Mo2 S1 2.4370(13) . no
Mo2 S5 2.5208(14) . no
Mo2 S6 2.5547(13) . no
S1 O7 1.666(4) . no
S3 P1 1.994(2) . no
S4 P1 1.9923(19) . no
S5 P2 2.0003(19) . no
S6 P2 1.9897(19) . no
P1 O4 1.573(4) . no
P1 O3 1.585(4) . no
P2 O6 1.569(4) . no
P2 O5 1.575(4) . no
O1 C15 1.273(6) . no
O2 C15 1.258(6) . no
O3 C17 1.451(7) . no
O4 C19a 1.447(9) . no
O4 C17B 1.65(7) . no
O5 C21 1.459(6) . no
O6 C23 1.465(6) . no
O7 C32 1.438(6) . no
N1 C1 1.400(6) . no
N2 C8 1.394(6) . no
C1 C6 1.385(7) . no
C1 C2 1.397(7) . no
C2 C3 1.376(8) . no
C2 H2 0.9500 . no
C3 C4 1.379(8) . no
C3 H3 0.9500 . no
C4 C5 1.374(9) . no
C4 C7 1.521(8) . no
C5 C6 1.407(8) . no
C5 H5 0.9500 . no
C6 H6 0.9500 . no
C7 H7A 0.9800 . no
C7 H7B 0.9800 . no
C7 H7C 0.9800 . no
C8 C13 1.386(7) . no
C8 C9 1.395(7) . no
C9 C10 1.369(7) . no
C9 H9 0.9500 . no
C10 C11 1.391(7) . no
C10 H10 0.9500 . no
C11 C12 1.389(7) . no
C11 C14 1.516(7) . no
C12 C13 1.378(7) . no
C12 H12 0.9500 . no
C13 H13 0.9500 . no
C14 H14A 0.9800 . no
C14 H14B 0.9800 . no
C14 H14C 0.9800 . no
C17 C18 1.514(9) . no
C17 H15A 0.9900 . no
C17 H15B 0.9900 . no
C18 H16A 0.9800 . no
C18 H16B 0.9800 . no
C18 H16C 0.9800 . no
C19a C20a 1.437(14) . no
C19a H17A 0.9900 . no
C19a H17B 0.9900 . no
C20a H18A 0.9800 . no
C20a H18B 0.9800 . no
C20a H18C 0.9800 . no
C17B C18B 1.51(2) . no
C17B H17C 0.9900 . no
C17B H17D 0.9900 . no
C18B H18D 0.9800 . no
C18B H18E 0.9800 . no
C18B H18F 0.9800 . no
C21 C22 1.504(8) . no
C21 H19A 0.9900 . no
C21 H19B 0.9900 . no
C22 H20A 0.9800 . no
C22 H20B 0.9800 . no
C22 H20C 0.9800 . no
C23 C24 1.494(8) . no
C23 H21A 0.9900 . no
C23 H21B 0.9900 . no
C24 H22A 0.9800 . no
C24 H22B 0.9800 . no
C24 H22C 0.9800 . no
C15 C16 1.492(7) . no
C16 H24A 0.9800 . no
C16 H24B 0.9800 . no
C16 H24C 0.9800 . no
C32 C33 1.499(8) . no
C32 H25A 0.9900 . no
C32 H25B 0.9900 . no
C33 H26A 0.9800 . no
C33 H26B 0.9800 . no
C33 H26C 0.9800 . no

loop_
_geom_torsion_atom_site_label_1
_geom_torsion_atom_site_label_2
_geom_torsion_atom_site_label_3
_geom_torsion_atom_site_label_4
_geom_torsion
_geom_torsion_site_symmetry_1
_geom_torsion_site_symmetry_2
_geom_torsion_site_symmetry_3
_geom_torsion_site_symmetry_4
_geom_torsion_publ_flag
N1 Mo1 Mo2 N2 -3.4(2) . . . . no
O1 Mo1 Mo2 N2 -173.37(17) . . . . no
S2 Mo1 Mo2 N2 95.14(14) . . . . no
S1 Mo1 Mo2 N2 -93.62(14) . . . . no
S3 Mo1 Mo2 N2 110.07(15) . . . . no
S4 Mo1 Mo2 N2 -110.03(15) . . . . no
N1 Mo1 Mo2 O2 169.39(17) . . . . no
O1 Mo1 Mo2 O2 -0.57(14) . . . . no
S2 Mo1 Mo2 O2 -92.06(11) . . . . no
S1 Mo1 Mo2 O2 79.17(10) . . . . no
S3 Mo1 Mo2 O2 -77.14(11) . . . . no
S4 Mo1 Mo2 O2 62.77(11) . . . . no
N1 Mo1 Mo2 S2 -98.55(14) . . . . no
O1 Mo1 Mo2 S2 91.49(10) . . . . no
S1 Mo1 Mo2 S2 171.24(6) . . . . no
S3 Mo1 Mo2 S2 14.93(7) . . . . no
S4 Mo1 Mo2 S2 154.83(7) . . . . no
N1 Mo1 Mo2 S1 90.21(14) . . . . no
O1 Mo1 Mo2 S1 -79.75(10) . . . . no
S2 Mo1 Mo2 S1 -171.24(6) . . . . no
S3 Mo1 Mo2 S1 -156.31(7) . . . . no
S4 Mo1 Mo2 S1 -16.40(6) . . . . no
N1 Mo1 Mo2 S5 -115.79(14) . . . . no
O1 Mo1 Mo2 S5 74.25(11) . . . . no
S2 Mo1 Mo2 S5 -17.24(6) . . . . no
S1 Mo1 Mo2 S5 154.00(6) . . . . no
S3 Mo1 Mo2 S5 -2.31(8) . . . . no
S4 Mo1 Mo2 S5 137.59(7) . . . . no
N1 Mo1 Mo2 S6 107.01(15) . . . . no
O1 Mo1 Mo2 S6 -62.95(11) . . . . no
S2 Mo1 Mo2 S6 -154.44(7) . . . . no
S1 Mo1 Mo2 S6 16.79(6) . . . . no
S3 Mo1 Mo2 S6 -139.52(7) . . . . no
S4 Mo1 Mo2 S6 0.39(8) . . . . no
N1 Mo1 S1 O7 11.6(2) . . . . no
O1 Mo1 S1 O7 -162.80(18) . . . . no
S2 Mo1 S1 O7 114.90(16) . . . . no
S3 Mo1 S1 O7 -125.80(19) . . . . no
S4 Mo1 S1 O7 -82.82(16) . . . . no
Mo2 Mo1 S1 O7 107.60(16) . . . . no
N1 Mo1 S1 Mo2 -95.99(14) . . . . no
O1 Mo1 S1 Mo2 89.59(10) . . . . no
S2 Mo1 S1 Mo2 7.30(5) . . . . no
S3 Mo1 S1 Mo2 126.60(13) . . . . no
S4 Mo1 S1 Mo2 169.58(4) . . . . no
N2 Mo2 S1 O7 -9.6(2) . . . . no
O2 Mo2 S1 O7 167.31(18) . . . . no
S2 Mo2 S1 O7 -110.44(15) . . . . no
S5 Mo2 S1 O7 132.98(17) . . . . no
S6 Mo2 S1 O7 87.72(15) . . . . no
Mo1 Mo2 S1 O7 -103.18(15) . . . . no
N2 Mo2 S1 Mo1 93.55(14) . . . . no
O2 Mo2 S1 Mo1 -89.52(10) . . . . no
S2 Mo2 S1 Mo1 -7.27(5) . . . . no
S5 Mo2 S1 Mo1 -123.85(11) . . . . no
S6 Mo2 S1 Mo1 -169.10(4) . . . . no
N1 Mo1 S2 Mo2 90.89(14) . . . . no
O1 Mo1 S2 Mo2 -82.94(9) . . . . no
S1 Mo1 S2 Mo2 -7.45(5) . . . . no
S3 Mo1 S2 Mo2 -169.55(5) . . . . no
S4 Mo1 S2 Mo2 -134.14(11) . . . . no
N2 Mo2 S2 Mo1 -92.51(14) . . . . no
O2 Mo2 S2 Mo1 82.06(10) . . . . no
S1 Mo2 S2 Mo1 7.36(5) . . . . no
S5 Mo2 S2 Mo1 167.97(4) . . . . no
S6 Mo2 S2 Mo1 131.32(12) . . . . no
N1 Mo1 S3 P1 -89.61(15) . . . . no
O1 Mo1 S3 P1 83.09(11) . . . . no
S2 Mo1 S3 P1 170.01(7) . . . . no
S1 Mo1 S3 P1 47.06(16) . . . . no
S4 Mo1 S3 P1 2.98(6) . . . . no
Mo2 Mo1 S3 P1 158.07(5) . . . . no
N1 Mo1 S4 P1 96.85(15) . . . . no
O1 Mo1 S4 P1 -91.32(11) . . . . no
S2 Mo1 S4 P1 -39.04(15) . . . . no
S1 Mo1 S4 P1 -168.86(7) . . . . no
S3 Mo1 S4 P1 -2.98(6) . . . . no
Mo2 Mo1 S4 P1 -155.55(5) . . . . no
N2 Mo2 S5 P2 96.99(15) . . . . no
O2 Mo2 S5 P2 -78.59(11) . . . . no
S2 Mo2 S5 P2 -165.59(6) . . . . no
S1 Mo2 S5 P2 -45.24(14) . . . . no
S6 Mo2 S5 P2 1.18(6) . . . . no
Mo1 Mo2 S5 P2 -151.85(5) . . . . no
N2 Mo2 S6 P2 -100.08(14) . . . . no
O2 Mo2 S6 P2 86.54(11) . . . . no
S2 Mo2 S6 P2 36.17(15) . . . . no
S1 Mo2 S6 P2 163.26(6) . . . . no
S5 Mo2 S6 P2 -1.19(6) . . . . no
Mo1 Mo2 S6 P2 149.75(5) . . . . no
Mo1 S4 P1 O4 128.56(18) . . . . no
Mo1 S4 P1 O3 -122.22(18) . . . . no
Mo1 S4 P1 S3 3.85(8) . . . . no
Mo1 S3 P1 O4 -130.15(19) . . . . no
Mo1 S3 P1 O3 120.98(17) . . . . no
Mo1 S3 P1 S4 -3.91(8) . . . . no
Mo2 S6 P2 O6 -124.15(16) . . . . no
Mo2 S6 P2 O5 127.40(16) . . . . no
Mo2 S6 P2 S5 1.53(7) . . . . no
Mo2 S5 P2 O6 124.99(16) . . . . no
Mo2 S5 P2 O5 -127.22(16) . . . . no
Mo2 S5 P2 S6 -1.55(8) . . . . no
S2 Mo1 O1 C15 48.7(4) . . . . no
S1 Mo1 O1 C15 -59.6(4) . . . . no
S3 Mo1 O1 C15 132.6(4) . . . . no
S4 Mo1 O1 C15 -148.8(4) . . . . no
Mo2 Mo1 O1 C15 -4.4(4) . . . . no
S2 Mo2 O2 C15 -46.9(4) . . . . no
S1 Mo2 O2 C15 60.8(4) . . . . no
S5 Mo2 O2 C15 -131.3(4) . . . . no
S6 Mo2 O2 C15 149.9(4) . . . . no
Mo1 Mo2 O2 C15 6.0(4) . . . . no
O4 P1 O3 C17 164.1(4) . . . . no
S4 P1 O3 C17 43.9(5) . . . . no
S3 P1 O3 C17 -77.9(4) . . . . no
O3 P1 O4 C19a 158.1(6) . . . . no
S4 P1 O4 C19a -83.5(6) . . . . no
S3 P1 O4 C19a 38.3(6) . . . . no
O3 P1 O4 C17B -176(3) . . . . no
S4 P1 O4 C17B -57(3) . . . . no
S3 P1 O4 C17B 64(3) . . . . no
O6 P2 O5 C21 -175.8(4) . . . . no
S6 P2 O5 C21 -56.0(4) . . . . no
S5 P2 O5 C21 66.0(4) . . . . no
O5 P2 O6 C23 -179.3(4) . . . . no
S6 P2 O6 C23 61.7(4) . . . . no
S5 P2 O6 C23 -60.5(4) . . . . no
Mo1 S1 O7 C32 -174.0(4) . . . . no
Mo2 S1 O7 C32 -96.9(4) . . . . no
C6 C1 C2 C3 0.4(8) . . . . no
N1 C1 C2 C3 -178.4(5) . . . . no
C1 C2 C3 C4 0.1(9) . . . . no
C2 C3 C4 C5 0.3(9) . . . . no
C2 C3 C4 C7 -179.6(5) . . . . no
C3 C4 C5 C6 -1.1(8) . . . . no
C7 C4 C5 C6 178.8(5) . . . . no
N1 C1 C6 C5 177.6(5) . . . . no
C2 C1 C6 C5 -1.2(8) . . . . no
C4 C5 C6 C1 1.6(8) . . . . no
C13 C8 C9 C10 0.4(8) . . . . no
N2 C8 C9 C10 -177.2(5) . . . . no
C8 C9 C10 C11 0.9(8) . . . . no
C9 C10 C11 C12 -2.3(8) . . . . no
C9 C10 C11 C14 178.5(5) . . . . no
C10 C11 C12 C13 2.3(8) . . . . no
C14 C11 C12 C13 -178.5(5) . . . . no
C11 C12 C13 C8 -1.0(8) . . . . no
N2 C8 C13 C12 177.3(4) . . . . no
C9 C8 C13 C12 -0.4(7) . . . . no
P1 O3 C17 C18 79.6(6) . . . . no
P1 O4 C19a C20a 84.1(9) . . . . no
C17B O4 C19a C20a 26(3) . . . . no
C19a O4 C17B C18B -75(4) . . . . no
P1 O4 C17B C18B 152(3) . . . . no
P2 O5 C21 C22 167.1(4) . . . . no
P2 O6 C23 C24 158.4(4) . . . . no
Mo2 O2 C15 O1 -11.4(7) . . . . no
Mo2 O2 C15 C16 171.8(3) . . . . no
Mo1 O1 C15 O2 10.4(7) . . . . no
Mo1 O1 C15 C16 -172.8(3) . . . . no
S1 O7 C32 C33 -171.6(4) . . . . no
